data_7122769
loop_
_publ_author_name
'Shintani, Ryo'
'Kishikawa, Shinnosuke'
'Nakamura, Kimihiro'
'Tsuda, Tomohiro'
'Nozaki, Kyoko'

_publ_section_title
;
 Synthesis of carbonyl-bridged dibenzofulvalenes and related compounds by
 rhodium-catalyzed stitching reaction.
;
_journal_name_full 'Chemical communications (Cambridge, England)'
_journal_paper_doi 10.1039/c8cc09943j
_journal_year 2019
_chemical_formula_sum 'C30 H38 O2 S Si2'
_chemical_formula_weight 518.84
_space_group_crystal_system triclinic
_space_group_IT_number 2
_space_group_name_Hall '-P 1'
_space_group_name_H-M_alt 'P -1'
_symmetry_space_group_name_Hall '-P 1'
_symmetry_space_group_name_H-M 'P -1'
_atom_sites_solution_hydrogens geom
_audit_creation_method SHELXL-2016/6
_audit_update_record
;
2018-12-08 deposited with the CCDC.
2018-12-28 downloaded from the CCDC.
;
_cell_angle_alpha 82.379(9)
_cell_angle_beta 77.407(8)
_cell_angle_gamma 85.599(8)
_cell_formula_units_Z 2
_cell_length_a 10.249(2)
_cell_length_b 11.586(3)
_cell_length_c 12.434(3)
_cell_measurement_reflns_used 5068
_cell_measurement_temperature 93
_cell_measurement_theta_max 30.9
_cell_measurement_theta_min 2.0
_cell_volume 1426.5(6)
_computing_cell_refinement
;
Rigaku CrystalClear-SM Expert 2.0 r3
;
_computing_data_collection
;
Rigaku CrystalClear-SM Expert 2.0 r3
;
_computing_data_reduction
;
Rigaku CrystalClear-SM Expert 2.0 r3
;
_computing_molecular_graphics 'Yadokari-XG 2009 (Wakita Nemoto et al., 2009)'
_computing_publication_material 'Yadokari-XG 2009 (Wakita,Nemoto et al., 2009)'
_computing_structure_refinement 'SHELXL-2016/6 (Sheldrick, 2016)'
_diffrn_ambient_temperature 93
_diffrn_detector_area_resol_mean 28.5714
_diffrn_measured_fraction_theta_full 0.982
_diffrn_measured_fraction_theta_max 0.982
_diffrn_measurement_device_type
;
Rigaku CrystalClear-SM Expert 2.0 r3
;
_diffrn_measurement_method 'profile data from \w-scans'
_diffrn_radiation_monochromator Confocal
_diffrn_radiation_type MoK\a
_diffrn_radiation_wavelength 0.71075
_diffrn_reflns_av_R_equivalents 0.0324
_diffrn_reflns_av_unetI/netI 0.0261
_diffrn_reflns_Laue_measured_fraction_full 0.982
_diffrn_reflns_Laue_measured_fraction_max 0.982
_diffrn_reflns_limit_h_max 12
_diffrn_reflns_limit_h_min -12
_diffrn_reflns_limit_k_max 11
_diffrn_reflns_limit_k_min -13
_diffrn_reflns_limit_l_max 14
_diffrn_reflns_limit_l_min -14
_diffrn_reflns_number 17768
_diffrn_reflns_point_group_measured_fraction_full 0.982
_diffrn_reflns_point_group_measured_fraction_max 0.982
_diffrn_reflns_theta_full 24.998
_diffrn_reflns_theta_max 24.998
_diffrn_reflns_theta_min 2.910
_diffrn_source 'Rotating Anode'
_exptl_absorpt_coefficient_mu 0.222
_exptl_absorpt_correction_T_max 1.000
_exptl_absorpt_correction_T_min 0.942
_exptl_absorpt_correction_type multi-scan
_exptl_crystal_colour Orange
_exptl_crystal_density_diffrn 1.208
_exptl_crystal_description Platelet
_exptl_crystal_F_000 556
_exptl_crystal_size_max 0.33
_exptl_crystal_size_mid 0.32
_exptl_crystal_size_min 0.20
_refine_diff_density_max 0.365
_refine_diff_density_min -0.366
_refine_diff_density_rms 0.046
_refine_ls_extinction_method none
_refine_ls_goodness_of_fit_ref 1.068
_refine_ls_matrix_type full
_refine_ls_number_parameters 326
_refine_ls_number_reflns 4927
_refine_ls_number_restraints 0
_refine_ls_restrained_S_all 1.068
_refine_ls_R_factor_all 0.0372
_refine_ls_R_factor_gt 0.0357
_refine_ls_shift/su_max 0.001
_refine_ls_shift/su_mean 0.000
_refine_ls_structure_factor_coef Fsqd
_refine_ls_weighting_details 'w=1/[\s^2^(Fo^2^)+(0.0366P)^2^+1.0590P] where P=(Fo^2^+2Fc^2^)/3'
_refine_ls_weighting_scheme calc
_refine_ls_wR_factor_gt 0.0874
_refine_ls_wR_factor_ref 0.0884
_reflns_Friedel_coverage 0.000
_reflns_number_gt 4741
_reflns_number_total 4927
_reflns_threshold_expression 'I > 2\s(I)'
_cod_data_source_file c8cc09943j2.cif
_cod_data_source_block ydkr_CCDC1
_cod_depositor_comments
;
The following automatic conversions were performed:

'_exptl_absorpt_correction_type' value 'Multi-scan' changed to
'multi-scan' according to
/home/data/users/saulius/crontab/automatic-downloads/rss-feeds/RSC/lib/dictionaries/cif_core.dic
dictionary named 'cif_core.dic' version 2.4.2 from 2011-04-26.

Automatic conversion script
Id: cif_fix_values 4973 2017-02-22 13:04:09Z antanas 
;
_cod_database_code 7122769
_shelx_shelxl_version_number 2016/6
_shelx_space_group_comment
;
The symmetry employed for this shelxl refinement is uniquely defined
by the following loop, which should always be used as a source of
symmetry information in preference to the above space-group names.
They are only intended as comments.
;
_shelx_estimated_absorpt_t_min 0.930
_shelx_estimated_absorpt_t_max 0.957

loop_
_space_group_symop_operation_xyz
'x, y, z'
'-x, -y, -z'

loop_
_atom_site_label
_atom_site_type_symbol
_atom_site_fract_x
_atom_site_fract_y
_atom_site_fract_z
_atom_site_U_iso_or_equiv
_atom_site_adp_type
_atom_site_occupancy
_atom_site_site_symmetry_order
_atom_site_calc_flag
_atom_site_refinement_flags_posn
_atom_site_refinement_flags_adp
S1 S 0.77127(4) 0.20901(3) 0.50828(3) 0.01225(11) Uani 1 1 d . .
Si1 Si 0.97913(4) 0.15354(4) 0.22305(4) 0.01308(12) Uani 1 1 d . .
Si2 Si 0.59383(4) 0.34683(4) 0.76626(4) 0.01359(12) Uani 1 1 d . .
O1 O 0.83105(11) 0.32018(10) 0.47860(9) 0.0180(3) Uani 1 1 d . .
O2 O 0.83917(11) 0.11763(10) 0.56909(9) 0.0179(3) Uani 1 1 d . .
C2 C 0.79768(15) 0.13044(13) 0.29166(13) 0.0128(3) Uani 1 1 d . .
C18 C 0.60076(15) 0.22245(13) 0.57458(13) 0.0121(3) Uani 1 1 d . .
C17 C 0.52965(15) 0.26781(13) 0.66585(13) 0.0130(3) Uani 1 1 d . .
C9 C 0.58719(15) 0.13618(13) 0.41513(13) 0.0121(3) Uani 1 1 d . .
C1 C 0.73071(15) 0.15606(13) 0.39325(13) 0.0119(3) Uani 1 1 d . .
C10 C 0.51732(15) 0.17199(13) 0.51265(13) 0.0124(3) Uani 1 1 d . .
C3 C 0.69304(15) 0.08697(13) 0.24245(13) 0.0132(3) Uani 1 1 d . .
C7 C 0.45334(16) 0.05287(14) 0.28966(13) 0.0145(3) Uani 1 1 d . .
H1 H 0.369007 0.055278 0.339797 0.017 Uiso 1 1 calc R U
C11 C 0.38036(15) 0.18650(13) 0.57531(13) 0.0130(3) Uani 1 1 d . .
C16 C 0.38731(16) 0.24582(14) 0.66705(13) 0.0137(3) Uani 1 1 d . .
C12 C 0.25795(16) 0.15830(14) 0.55762(13) 0.0159(3) Uani 1 1 d . .
H2 H 0.253951 0.118002 0.496761 0.019 Uiso 1 1 calc R U
C8 C 0.56643(15) 0.09057(13) 0.31680(13) 0.0125(3) Uani 1 1 d . .
C19 C 1.07916(16) 0.16293(15) 0.32931(14) 0.0180(4) Uani 1 1 d . .
H9 H 1.075076 0.089822 0.379326 0.027 Uiso 1 1 calc R U
H10 H 1.042707 0.227631 0.372074 0.027 Uiso 1 1 calc R U
H11 H 1.172449 0.176291 0.292547 0.027 Uiso 1 1 calc R U
C6 C 0.46631(16) 0.01156(14) 0.18756(14) 0.0181(4) Uani 1 1 d . .
H3 H 0.390000 -0.014265 0.167641 0.022 Uiso 1 1 calc R U
C26 C 0.77440(17) 0.30478(16) 0.76012(15) 0.0211(4) Uani 1 1 d . .
H12 H 0.804502 0.337832 0.818608 0.032 Uiso 1 1 calc R U
H13 H 0.827071 0.334801 0.687519 0.032 Uiso 1 1 calc R U
H14 H 0.786517 0.219621 0.771023 0.032 Uiso 1 1 calc R U
C13 C 0.14132(16) 0.19013(15) 0.63063(14) 0.0196(4) Uani 1 1 d . .
H4 H 0.056859 0.171914 0.619348 0.024 Uiso 1 1 calc R U
C25 C 0.50204(19) 0.30185(17) 0.91140(14) 0.0248(4) Uani 1 1 d . .
H15 H 0.499311 0.216686 0.924296 0.037 Uiso 1 1 calc R U
H16 H 0.410508 0.336434 0.922016 0.037 Uiso 1 1 calc R U
H17 H 0.548216 0.328864 0.963939 0.037 Uiso 1 1 calc R U
C24 C 0.98733(17) 0.29398(15) 0.12405(14) 0.0188(4) Uani 1 1 d . .
C4 C 0.70411(16) 0.04541(14) 0.14086(14) 0.0172(3) Uani 1 1 d . .
H5 H 0.788025 0.042654 0.090189 0.021 Uiso 1 1 calc R U
C5 C 0.58999(17) 0.00773(15) 0.11436(14) 0.0194(4) Uani 1 1 d . .
H6 H 0.596958 -0.021011 0.045129 0.023 Uiso 1 1 calc R U
C15 C 0.27048(16) 0.27639(15) 0.73918(14) 0.0183(4) Uani 1 1 d . .
H7 H 0.273583 0.315777 0.800838 0.022 Uiso 1 1 calc R U
C20 C 1.05058(17) 0.02729(16) 0.14545(15) 0.0243(4) Uani 1 1 d . .
H18 H 1.148335 0.029876 0.125531 0.036 Uiso 1 1 calc R U
H19 H 1.015138 0.031758 0.077823 0.036 Uiso 1 1 calc R U
H20 H 1.025659 -0.045819 0.192384 0.036 Uiso 1 1 calc R U
C30 C 0.57067(17) 0.50958(15) 0.72629(15) 0.0214(4) Uani 1 1 d . .
C14 C 0.14773(16) 0.24849(16) 0.72005(14) 0.0213(4) Uani 1 1 d . .
H8 H 0.067211 0.269792 0.769044 0.026 Uiso 1 1 calc R U
C22 C 0.88782(19) 0.29858(18) 0.04721(16) 0.0285(4) Uani 1 1 d . .
H21 H 0.796358 0.296316 0.091849 0.043 Uiso 1 1 calc R U
H22 H 0.906432 0.231514 0.004798 0.043 Uiso 1 1 calc R U
H23 H 0.897161 0.370847 -0.004030 0.043 Uiso 1 1 calc R U
C23 C 1.12994(18) 0.30162(17) 0.05213(15) 0.0254(4) Uani 1 1 d . .
H24 H 1.147412 0.238925 0.004378 0.038 Uiso 1 1 calc R U
H25 H 1.194937 0.293594 0.100273 0.038 Uiso 1 1 calc R U
H26 H 1.138189 0.377220 0.005984 0.038 Uiso 1 1 calc R U
C21 C 0.95602(18) 0.39861(16) 0.19145(15) 0.0242(4) Uani 1 1 d . .
H27 H 0.956020 0.470956 0.140704 0.036 Uiso 1 1 calc R U
H28 H 1.024255 0.400358 0.235425 0.036 Uiso 1 1 calc R U
H29 H 0.867834 0.391158 0.241141 0.036 Uiso 1 1 calc R U
C27 C 0.4229(2) 0.54732(17) 0.7350(2) 0.0406(6) Uani 1 1 d . .
H30 H 0.373095 0.524315 0.810569 0.061 Uiso 1 1 calc R U
H31 H 0.386842 0.509655 0.682338 0.061 Uiso 1 1 calc R U
H32 H 0.413880 0.632178 0.717510 0.061 Uiso 1 1 calc R U
C28 C 0.6278(2) 0.57358(18) 0.8045(2) 0.0401(5) Uani 1 1 d . .
H33 H 0.616661 0.657929 0.784594 0.060 Uiso 1 1 calc R U
H34 H 0.723197 0.551369 0.797819 0.060 Uiso 1 1 calc R U
H35 H 0.580160 0.552405 0.881149 0.060 Uiso 1 1 calc R U
C29 C 0.6466(3) 0.54355(18) 0.60710(19) 0.0446(6) Uani 1 1 d . .
H36 H 0.608753 0.505324 0.555910 0.067 Uiso 1 1 calc R U
H37 H 0.741298 0.518743 0.600518 0.067 Uiso 1 1 calc R U
H38 H 0.638268 0.628314 0.588626 0.067 Uiso 1 1 calc R U

loop_
_atom_site_aniso_label
_atom_site_aniso_U_11
_atom_site_aniso_U_22
_atom_site_aniso_U_33
_atom_site_aniso_U_23
_atom_site_aniso_U_13
_atom_site_aniso_U_12
S1 0.00828(19) 0.0175(2) 0.0116(2) -0.00418(15) -0.00195(14) -0.00087(14)
Si1 0.0089(2) 0.0184(2) 0.0118(2) -0.00306(17) -0.00122(16) -0.00059(16)
Si2 0.0114(2) 0.0172(2) 0.0131(2) -0.00509(17) -0.00302(17) 0.00063(16)
O1 0.0143(6) 0.0213(6) 0.0189(6) -0.0060(5) -0.0007(5) -0.0059(5)
O2 0.0128(6) 0.0250(6) 0.0168(6) -0.0041(5) -0.0060(5) 0.0038(5)
C2 0.0115(7) 0.0140(8) 0.0134(8) -0.0016(6) -0.0038(6) -0.0006(6)
C18 0.0086(7) 0.0147(8) 0.0127(8) -0.0002(6) -0.0023(6) -0.0015(6)
C17 0.0102(7) 0.0148(8) 0.0134(8) 0.0001(6) -0.0023(6) -0.0006(6)
C9 0.0102(7) 0.0121(7) 0.0140(8) 0.0001(6) -0.0033(6) -0.0008(6)
C1 0.0098(7) 0.0132(8) 0.0133(8) -0.0015(6) -0.0040(6) -0.0005(6)
C10 0.0109(8) 0.0129(8) 0.0134(8) 0.0002(6) -0.0037(6) -0.0008(6)
C3 0.0119(8) 0.0138(8) 0.0143(8) -0.0009(6) -0.0041(6) -0.0006(6)
C7 0.0110(8) 0.0160(8) 0.0168(8) -0.0013(6) -0.0041(6) 0.0002(6)
C11 0.0120(8) 0.0145(8) 0.0116(8) 0.0001(6) -0.0019(6) 0.0000(6)
C16 0.0114(8) 0.0156(8) 0.0136(8) 0.0001(6) -0.0028(6) -0.0005(6)
C12 0.0131(8) 0.0202(8) 0.0149(8) -0.0003(6) -0.0050(6) -0.0015(6)
C8 0.0129(8) 0.0126(7) 0.0126(8) -0.0011(6) -0.0040(6) -0.0001(6)
C19 0.0115(8) 0.0262(9) 0.0166(8) -0.0024(7) -0.0036(6) -0.0002(6)
C6 0.0156(8) 0.0213(9) 0.0204(9) -0.0037(7) -0.0091(7) -0.0021(6)
C26 0.0157(8) 0.0292(10) 0.0214(9) -0.0091(7) -0.0083(7) 0.0036(7)
C13 0.0107(8) 0.0280(9) 0.0202(9) -0.0003(7) -0.0047(7) -0.0022(7)
C25 0.0278(10) 0.0304(10) 0.0163(9) -0.0073(7) -0.0014(7) -0.0034(8)
C24 0.0151(8) 0.0251(9) 0.0154(8) 0.0022(7) -0.0028(7) -0.0049(7)
C4 0.0151(8) 0.0224(9) 0.0144(8) -0.0049(7) -0.0024(6) -0.0012(6)
C5 0.0216(9) 0.0237(9) 0.0152(8) -0.0061(7) -0.0065(7) -0.0017(7)
C15 0.0158(8) 0.0229(9) 0.0163(8) -0.0053(7) -0.0018(7) -0.0001(7)
C20 0.0163(9) 0.0310(10) 0.0251(10) -0.0119(8) 0.0012(7) 0.0000(7)
C30 0.0201(9) 0.0181(9) 0.0274(10) -0.0062(7) -0.0062(7) 0.0003(7)
C14 0.0103(8) 0.0309(10) 0.0209(9) -0.0046(7) 0.0010(7) 0.0013(7)
C22 0.0276(10) 0.0349(11) 0.0237(10) 0.0090(8) -0.0121(8) -0.0081(8)
C23 0.0211(9) 0.0343(10) 0.0182(9) 0.0007(8) 0.0016(7) -0.0090(8)
C21 0.0223(9) 0.0228(9) 0.0252(10) 0.0024(7) -0.0029(8) -0.0016(7)
C27 0.0278(11) 0.0203(10) 0.0751(17) -0.0040(10) -0.0170(11) 0.0057(8)
C28 0.0464(13) 0.0252(11) 0.0570(14) -0.0181(10) -0.0211(11) -0.0021(9)
C29 0.0650(16) 0.0224(11) 0.0375(13) 0.0061(9) 0.0017(11) 0.0007(10)

loop_
_atom_type_symbol
_atom_type_description
_atom_type_scat_dispersion_real
_atom_type_scat_dispersion_imag
_atom_type_scat_source
C C 0.0033 0.0016 'International Tables Vol C Tables 4.2.6.8 and 6.1.1.4'
H H 0.0000 0.0000 'International Tables Vol C Tables 4.2.6.8 and 6.1.1.4'
O O 0.0106 0.0060 'International Tables Vol C Tables 4.2.6.8 and 6.1.1.4'
S S 0.1246 0.1234 'International Tables Vol C Tables 4.2.6.8 and 6.1.1.4'
Si Si 0.0817 0.0704 'International Tables Vol C Tables 4.2.6.8 and 6.1.1.4'

loop_
_geom_angle_atom_site_label_1
_geom_angle_atom_site_label_2
_geom_angle_atom_site_label_3
_geom_angle
O1 S1 O2 117.93(7)
O1 S1 C18 112.11(7)
O2 S1 C18 109.97(7)
O1 S1 C1 112.16(7)
O2 S1 C1 109.86(7)
C18 S1 C1 91.78(7)
C19 Si1 C20 107.85(8)
C19 Si1 C2 110.38(7)
C20 Si1 C2 109.85(8)
C19 Si1 C24 110.17(8)
C20 Si1 C24 110.24(8)
C2 Si1 C24 108.36(7)
C26 Si2 C25 107.19(9)
C26 Si2 C17 109.60(7)
C25 Si2 C17 109.82(8)
C26 Si2 C30 110.31(8)
C25 Si2 C30 111.31(8)
C17 Si2 C30 108.59(8)
C1 C2 C3 104.17(13)
C1 C2 Si1 128.36(12)
C3 C2 Si1 127.36(12)
C17 C18 C10 113.46(14)
C17 C18 S1 136.28(13)
C10 C18 S1 110.26(11)
C18 C17 C16 104.31(13)
C18 C17 Si2 128.14(12)
C16 C17 Si2 127.51(12)
C10 C9 C8 140.96(14)
C10 C9 C1 113.54(14)
C8 C9 C1 105.29(13)
C2 C1 C9 113.36(14)
C2 C1 S1 136.43(12)
C9 C1 S1 110.21(11)
C9 C10 C11 140.78(15)
C9 C10 C18 113.59(14)
C11 C10 C18 105.38(13)
C4 C3 C8 119.51(14)
C4 C3 C2 129.97(15)
C8 C3 C2 110.52(13)
C8 C7 C6 118.63(15)
C8 C7 H1 120.7
C6 C7 H1 120.7
C12 C11 C16 120.93(14)
C12 C11 C10 132.50(15)
C16 C11 C10 106.51(13)
C15 C16 C11 119.53(15)
C15 C16 C17 130.14(15)
C11 C16 C17 110.31(13)
C11 C12 C13 118.83(15)
C11 C12 H2 120.6
C13 C12 H2 120.6
C7 C8 C3 121.06(14)
C7 C8 C9 132.29(15)
C3 C8 C9 106.64(13)
Si1 C19 H9 109.5
Si1 C19 H10 109.5
H9 C19 H10 109.5
Si1 C19 H11 109.5
H9 C19 H11 109.5
H10 C19 H11 109.5
C7 C6 C5 120.62(15)
C7 C6 H3 119.7
C5 C6 H3 119.7
Si2 C26 H12 109.5
Si2 C26 H13 109.5
H12 C26 H13 109.5
Si2 C26 H14 109.5
H12 C26 H14 109.5
H13 C26 H14 109.5
C14 C13 C12 120.38(15)
C14 C13 H4 119.8
C12 C13 H4 119.8
Si2 C25 H15 109.5
Si2 C25 H16 109.5
H15 C25 H16 109.5
Si2 C25 H17 109.5
H15 C25 H17 109.5
H16 C25 H17 109.5
C22 C24 C21 109.07(15)
C22 C24 C23 108.63(14)
C21 C24 C23 109.26(14)
C22 C24 Si1 111.95(12)
C21 C24 Si1 109.28(12)
C23 C24 Si1 108.61(12)
C3 C4 C5 119.01(15)
C3 C4 H5 120.5
C5 C4 H5 120.5
C6 C5 C4 121.17(15)
C6 C5 H6 119.4
C4 C5 H6 119.4
C16 C15 C14 119.06(15)
C16 C15 H7 120.5
C14 C15 H7 120.5
Si1 C20 H18 109.5
Si1 C20 H19 109.5
H18 C20 H19 109.5
Si1 C20 H20 109.5
H18 C20 H20 109.5
H19 C20 H20 109.5
C27 C30 C28 109.08(16)
C27 C30 C29 108.90(18)
C28 C30 C29 108.67(17)
C27 C30 Si2 111.46(13)
C28 C30 Si2 108.64(13)
C29 C30 Si2 110.05(13)
C13 C14 C15 121.26(15)
C13 C14 H8 119.4
C15 C14 H8 119.4
C24 C22 H21 109.5
C24 C22 H22 109.5
H21 C22 H22 109.5
C24 C22 H23 109.5
H21 C22 H23 109.5
H22 C22 H23 109.5
C24 C23 H24 109.5
C24 C23 H25 109.5
H24 C23 H25 109.5
C24 C23 H26 109.5
H24 C23 H26 109.5
H25 C23 H26 109.5
C24 C21 H27 109.5
C24 C21 H28 109.5
H27 C21 H28 109.5
C24 C21 H29 109.5
H27 C21 H29 109.5
H28 C21 H29 109.5
C30 C27 H30 109.5
C30 C27 H31 109.5
H30 C27 H31 109.5
C30 C27 H32 109.5
H30 C27 H32 109.5
H31 C27 H32 109.5
C30 C28 H33 109.5
C30 C28 H34 109.5
H33 C28 H34 109.5
C30 C28 H35 109.5
H33 C28 H35 109.5
H34 C28 H35 109.5
C30 C29 H36 109.5
C30 C29 H37 109.5
H36 C29 H37 109.5
C30 C29 H38 109.5
H36 C29 H38 109.5
H37 C29 H38 109.5

loop_
_geom_bond_atom_site_label_1
_geom_bond_atom_site_label_2
_geom_bond_distance
S1 O1 1.4376(12)
S1 O2 1.4425(12)
S1 C18 1.7669(16)
S1 C1 1.7681(16)
Si1 C19 1.8586(17)
Si1 C20 1.8733(18)
Si1 C2 1.8925(16)
Si1 C24 1.9012(18)
Si2 C26 1.8649(17)
Si2 C25 1.8706(18)
Si2 C17 1.8930(16)
Si2 C30 1.8955(18)
C2 C1 1.358(2)
C2 C3 1.493(2)
C18 C17 1.354(2)
C18 C10 1.466(2)
C17 C16 1.497(2)
C9 C10 1.366(2)
C9 C8 1.457(2)
C9 C1 1.467(2)
C10 C11 1.459(2)
C3 C4 1.390(2)
C3 C8 1.421(2)
C7 C8 1.391(2)
C7 C6 1.391(2)
C7 H1 0.9500
C11 C12 1.390(2)
C11 C16 1.425(2)
C16 C15 1.384(2)
C12 C13 1.392(2)
C12 H2 0.9500
C19 H9 0.9800
C19 H10 0.9800
C19 H11 0.9800
C6 C5 1.392(2)
C6 H3 0.9500
C26 H12 0.9800
C26 H13 0.9800
C26 H14 0.9800
C13 C14 1.391(2)
C13 H4 0.9500
C25 H15 0.9800
C25 H16 0.9800
C25 H17 0.9800
C24 C22 1.536(2)
C24 C21 1.539(3)
C24 C23 1.540(2)
C4 C5 1.397(2)
C4 H5 0.9500
C5 H6 0.9500
C15 C14 1.399(2)
C15 H7 0.9500
C20 H18 0.9800
C20 H19 0.9800
C20 H20 0.9800
C30 C27 1.529(3)
C30 C28 1.531(3)
C30 C29 1.532(3)
C14 H8 0.9500
C22 H21 0.9800
C22 H22 0.9800
C22 H23 0.9800
C23 H24 0.9800
C23 H25 0.9800
C23 H26 0.9800
C21 H27 0.9800
C21 H28 0.9800
C21 H29 0.9800
C27 H30 0.9800
C27 H31 0.9800
C27 H32 0.9800
C28 H33 0.9800
C28 H34 0.9800
C28 H35 0.9800
C29 H36 0.9800
C29 H37 0.9800
C29 H38 0.9800
